data_8106406
loop_
_publ_author_name
'Liu, Wan-li'
'Sui, Hong'
'She, Gai-mei'
'Quan, Hai-Yuan'
'She, Dong-Mei'

_publ_section_title
;
 The crystal structure of
 2-(dimethoxymethyl)-4-(4-methylphenyl)-1H-imidazole---petroleum
 ether-chloroform (3/1), C27H33Cl3N4O4
;
_journal_issue 6
_journal_name_full 'Zeitschrift f\"ur Kristallographie - New Crystal Structures'
_journal_page_first 1079
_journal_page_last 1080
_journal_paper_doi 10.1515/ncrs-2018-0198
_journal_volume 233
_journal_year 2018
_chemical_formula_sum 'C27 H33 Cl3 N4 O4'
_chemical_formula_weight 583.92
_space_group_crystal_system monoclinic
_space_group_IT_number 14
_space_group_name_Hall '-P 2ybc'
_space_group_name_H-M_alt 'P 1 21/c 1'
_atom_sites_solution_hydrogens mixed
_cell_angle_alpha 90
_cell_angle_beta 106.876(5)
_cell_angle_gamma 90
_cell_formula_units_Z 2
_cell_length_a 7.1343(4)
_cell_length_b 22.4930(10)
_cell_length_c 9.7835(4)
_cell_measurement_reflns_used 3558
_cell_measurement_temperature 179.99(10)
_cell_measurement_theta_max 28.8350
_cell_measurement_theta_min 1.8630
_cell_volume 1502.37(13)
_computing_structure_refinement 'SHELXL-2014/7 (Sheldrick, 2014)'
_diffrn_ambient_temperature 179.99(10)
_diffrn_measured_fraction_theta_full 1.000
_diffrn_measured_fraction_theta_max 0.999
_diffrn_measurement_device_type 'XtaLAB AFC12 (RINC): Kappa single'
_diffrn_measurement_method '\w scans'
_diffrn_radiation_type MoK\a
_diffrn_radiation_wavelength 0.71073
_diffrn_reflns_av_R_equivalents 0.0237
_diffrn_reflns_av_unetI/netI 0.0314
_diffrn_reflns_Laue_measured_fraction_full 1.000
_diffrn_reflns_Laue_measured_fraction_max 0.999
_diffrn_reflns_limit_h_max 7
_diffrn_reflns_limit_h_min -9
_diffrn_reflns_limit_k_max 27
_diffrn_reflns_limit_k_min -29
_diffrn_reflns_limit_l_max 12
_diffrn_reflns_limit_l_min -12
_diffrn_reflns_number 9882
_diffrn_reflns_point_group_measured_fraction_full 1.000
_diffrn_reflns_point_group_measured_fraction_max 0.999
_diffrn_reflns_theta_full 25.242
_diffrn_reflns_theta_max 27.480
_diffrn_reflns_theta_min 2.356
_exptl_absorpt_coefficient_mu 0.343
_exptl_absorpt_correction_T_max 1.00000
_exptl_absorpt_correction_T_min 0.79850
_exptl_absorpt_correction_type multi-scan
_exptl_absorpt_process_details
;
CrysAlisPro 1.171.39.29a (Rigaku Oxford Diffraction, 2015)
Empirical absorption correction using spherical harmonics,
 implemented in SCALE3 ABSPACK scaling algorithm.
;
_exptl_crystal_colour colorless
_exptl_crystal_density_diffrn 1.291
_exptl_crystal_description block
_exptl_crystal_F_000 612
_exptl_crystal_size_max 0.4
_exptl_crystal_size_mid 0.2
_exptl_crystal_size_min 0.15
_refine_diff_density_max 0.222
_refine_diff_density_min -0.366
_refine_diff_density_rms 0.048
_refine_ls_extinction_coef .
_refine_ls_extinction_method none
_refine_ls_goodness_of_fit_ref 1.030
_refine_ls_hydrogen_treatment mixed
_refine_ls_matrix_type full
_refine_ls_number_parameters 199
_refine_ls_number_reflns 3449
_refine_ls_number_restraints 11
_refine_ls_restrained_S_all 1.077
_refine_ls_R_factor_all 0.0816
_refine_ls_R_factor_gt 0.0605
_refine_ls_shift/su_max 0.001
_refine_ls_shift/su_mean 0.000
_refine_ls_structure_factor_coef Fsqd
_refine_ls_weighting_details 'w=1/[\s^2^(Fo^2^)+(0.0500P)^2^+0.9000P] where P=(Fo^2^+2Fc^2^)/3'
_refine_ls_weighting_scheme calc
_refine_ls_wR_factor_gt 0.1428
_refine_ls_wR_factor_ref 0.1517
_reflns_Friedel_coverage 0.000
_reflns_Friedel_fraction_full .
_reflns_Friedel_fraction_max .
_reflns_number_gt 2471
_reflns_number_total 3449
_reflns_threshold_expression 'I > 2\s(I)'
_cod_data_source_file suppl_ncrs-2018-0198_suppl.cif
_cod_data_source_block 3
_cod_original_sg_symbol_H-M 'P 21/c'
_cod_database_code 8106406
_shelx_space_group_comment
;
The symmetry employed for this shelxl refinement is uniquely defined
by the following loop, which should always be used as a source of
symmetry information in preference to the above space-group names.
They are only intended as comments.
;

loop_
_space_group_symop_operation_xyz
'x, y, z'
'-x, y+1/2, -z+1/2'
'-x, -y, -z'
'x, -y-1/2, z-1/2'

loop_
_atom_site_label
_atom_site_type_symbol
_atom_site_fract_x
_atom_site_fract_y
_atom_site_fract_z
_atom_site_U_iso_or_equiv
_atom_site_adp_type
_atom_site_occupancy
_atom_site_site_symmetry_order
_atom_site_calc_flag
_atom_site_refinement_flags_posn
_atom_site_refinement_flags_adp
_atom_site_refinement_flags_occupancy
_atom_site_disorder_assembly
_atom_site_disorder_group
O1 O 1.0818(2) 0.82421(7) 0.84418(15) 0.0585(4) Uani 1 1 d . . . . .
O2 O 1.1315(2) 0.79755(7) 0.62672(14) 0.0538(4) Uani 1 1 d . . . . .
N1 N 0.8019(2) 0.73629(8) 0.56148(15) 0.0407(4) Uani 1 1 d D . . . .
H1A H 0.836(3) 0.7523(9) 0.486(2) 0.049 Uiso 1 1 d D U . . .
N2 N 0.8188(2) 0.71581(7) 0.78543(15) 0.0377(4) Uani 1 1 d . . . . .
C1 C 1.0890(3) 0.77795(10) 0.74974(19) 0.0450(5) Uani 1 1 d . . . . .
H1 H 1.1925 0.7503 0.7996 0.054 Uiso 1 1 calc R U . . .
C2 C 0.9330(4) 0.86695(12) 0.7872(3) 0.0761(8) Uani 1 1 d . . . . .
H2A H 0.9569 0.8859 0.7060 0.114 Uiso 1 1 calc R U . . .
H2B H 0.9338 0.8963 0.8587 0.114 Uiso 1 1 calc R U . . .
H2C H 0.8078 0.8476 0.7585 0.114 Uiso 1 1 calc R U . . .
C3 C 1.3273(4) 0.81779(13) 0.6519(3) 0.0639(7) Uani 1 1 d . . . . .
H3A H 1.3531 0.8248 0.5623 0.096 Uiso 1 1 calc R U . . .
H3B H 1.4161 0.7882 0.7048 0.096 Uiso 1 1 calc R U . . .
H3C H 1.3449 0.8541 0.7058 0.096 Uiso 1 1 calc R U . . .
C4 C 0.9023(3) 0.74391(9) 0.70041(17) 0.0374(4) Uani 1 1 d . . . . .
C5 C 0.6455(3) 0.70124(9) 0.55780(19) 0.0446(5) Uani 1 1 d . . . . .
H5 H 0.5500 0.6884 0.4766 0.054 Uiso 1 1 calc R U . . .
C6 C 0.6554(3) 0.68843(8) 0.69643(18) 0.0370(4) Uani 1 1 d . . . . .
C7 C 0.5243(3) 0.65141(9) 0.75170(19) 0.0392(4) Uani 1 1 d . . . . .
C8 C 0.5963(3) 0.61962(9) 0.8787(2) 0.0428(5) Uani 1 1 d . . . . .
H8 H 0.7282 0.6224 0.9296 0.051 Uiso 1 1 calc R U . . .
C9 C 0.4738(3) 0.58414(10) 0.9297(2) 0.0492(5) Uani 1 1 d . . . . .
H9 H 0.5251 0.5630 1.0140 0.059 Uiso 1 1 calc R U . . .
C10 C 0.2757(3) 0.57921(10) 0.8581(2) 0.0514(5) Uani 1 1 d . . . . .
C11 C 0.2040(3) 0.61126(11) 0.7325(2) 0.0559(6) Uani 1 1 d . . . . .
H11 H 0.0715 0.6090 0.6831 0.067 Uiso 1 1 calc R U . . .
C12 C 0.3258(3) 0.64663(10) 0.6794(2) 0.0506(5) Uani 1 1 d . . . . .
H12 H 0.2743 0.6674 0.5945 0.061 Uiso 1 1 calc R U . . .
C13 C 0.1406(4) 0.54248(13) 0.9168(3) 0.0739(8) Uani 1 1 d . . . . .
H13A H 0.0546 0.5198 0.8410 0.111 Uiso 1 1 calc R U . . .
H13B H 0.0644 0.5682 0.9582 0.111 Uiso 1 1 calc R U . . .
H13C H 0.2164 0.5160 0.9887 0.111 Uiso 1 1 calc R U . . .
Cl1 Cl 0.7380(6) 0.9834(2) 1.0377(7) 0.2075(17) Uani 0.5 1 d D . P . .
Cl2 Cl 0.4369(12) 1.03526(19) 1.1120(7) 0.228(2) Uani 0.5 1 d D . P . .
Cl3 Cl 0.3640(10) 0.9696(2) 0.8713(4) 0.226(2) Uani 0.5 1 d D . P . .
C14 C 0.5216(13) 1.0160(3) 0.9642(9) 0.124(3) Uani 0.5 1 d D . P . .
H14 H 0.535(3) 1.0531(7) 0.921(2) 0.149 Uiso 0.5 1 d D U P . .

loop_
_atom_site_aniso_label
_atom_site_aniso_U_11
_atom_site_aniso_U_22
_atom_site_aniso_U_33
_atom_site_aniso_U_23
_atom_site_aniso_U_13
_atom_site_aniso_U_12
O1 0.0672(11) 0.0657(10) 0.0359(8) -0.0116(7) 0.0044(7) -0.0153(8)
O2 0.0517(9) 0.0766(10) 0.0318(7) 0.0075(7) 0.0098(6) -0.0163(8)
N1 0.0489(10) 0.0527(9) 0.0202(7) -0.0008(7) 0.0093(6) -0.0068(8)
N2 0.0404(9) 0.0493(9) 0.0226(7) -0.0005(6) 0.0079(6) -0.0007(7)
C1 0.0468(12) 0.0587(12) 0.0269(9) 0.0034(8) 0.0066(8) -0.0069(10)
C2 0.085(2) 0.0591(15) 0.0790(19) -0.0196(14) 0.0156(15) -0.0037(15)
C3 0.0540(14) 0.0803(17) 0.0589(14) 0.0079(12) 0.0187(11) -0.0150(13)
C4 0.0417(10) 0.0480(10) 0.0213(8) -0.0011(7) 0.0070(7) 0.0003(8)
C5 0.0492(12) 0.0571(12) 0.0239(8) -0.0035(8) 0.0050(8) -0.0106(10)
C6 0.0400(10) 0.0444(10) 0.0255(8) -0.0019(7) 0.0078(7) 0.0011(8)
C7 0.0436(11) 0.0448(10) 0.0302(9) -0.0009(8) 0.0124(8) 0.0002(9)
C8 0.0413(11) 0.0512(11) 0.0368(10) 0.0051(8) 0.0129(8) 0.0068(9)
C9 0.0551(13) 0.0509(12) 0.0462(11) 0.0104(9) 0.0220(10) 0.0089(10)
C10 0.0532(13) 0.0501(12) 0.0574(13) 0.0011(10) 0.0262(11) -0.0005(10)
C11 0.0454(13) 0.0635(14) 0.0566(14) 0.0002(11) 0.0115(10) -0.0078(11)
C12 0.0490(12) 0.0587(13) 0.0387(10) 0.0052(9) 0.0042(9) -0.0035(10)
C13 0.0669(17) 0.0720(17) 0.092(2) 0.0139(15) 0.0383(15) -0.0079(14)
Cl1 0.163(3) 0.158(3) 0.285(5) 0.042(3) 0.038(3) 0.048(3)
Cl2 0.322(7) 0.177(3) 0.248(5) -0.077(3) 0.181(5) -0.053(4)
Cl3 0.239(5) 0.238(5) 0.139(3) -0.009(3) -0.040(3) -0.105(5)
C14 0.151(8) 0.082(5) 0.141(8) 0.029(5) 0.044(7) -0.003(6)

loop_
_atom_type_symbol
_atom_type_description
_atom_type_scat_dispersion_real
_atom_type_scat_dispersion_imag
_atom_type_scat_source
C C 0.0033 0.0016 'International Tables Vol C Tables 4.2.6.8 and 6.1.1.4'
H H 0.0000 0.0000 'International Tables Vol C Tables 4.2.6.8 and 6.1.1.4'
N N 0.0061 0.0033 'International Tables Vol C Tables 4.2.6.8 and 6.1.1.4'
O O 0.0106 0.0060 'International Tables Vol C Tables 4.2.6.8 and 6.1.1.4'
Cl Cl 0.1484 0.1585 'International Tables Vol C Tables 4.2.6.8 and 6.1.1.4'

loop_
_geom_angle_atom_site_label_1
_geom_angle_atom_site_label_2
_geom_angle_atom_site_label_3
_geom_angle
_geom_angle_site_symmetry_1
_geom_angle_site_symmetry_3
C1 O1 C2 114.19(17) . .
C1 O2 C3 113.59(16) . .
C4 N1 C5 106.97(15) . .
C4 N1 H1A 125.1(14) . .
C5 N1 H1A 127.9(14) . .
C4 N2 C6 105.65(14) . .
O2 C1 O1 113.12(17) . .
O2 C1 C4 106.29(15) . .
O1 C1 C4 113.24(17) . .
O2 C1 H1 108.0 . .
O1 C1 H1 108.0 . .
C4 C1 H1 108.0 . .
O1 C2 H2A 109.5 . .
O1 C2 H2B 109.5 . .
H2A C2 H2B 109.5 . .
O1 C2 H2C 109.5 . .
H2A C2 H2C 109.5 . .
H2B C2 H2C 109.5 . .
O2 C3 H3A 109.5 . .
O2 C3 H3B 109.5 . .
H3A C3 H3B 109.5 . .
O2 C3 H3C 109.5 . .
H3A C3 H3C 109.5 . .
H3B C3 H3C 109.5 . .
N2 C4 N1 111.69(17) . .
N2 C4 C1 124.61(15) . .
N1 C4 C1 123.66(16) . .
N1 C5 C6 106.88(16) . .
N1 C5 H5 126.6 . .
C6 C5 H5 126.6 . .
C5 C6 N2 108.80(17) . .
C5 C6 C7 129.03(18) . .
N2 C6 C7 122.16(15) . .
C12 C7 C8 118.02(19) . .
C12 C7 C6 121.33(17) . .
C8 C7 C6 120.65(18) . .
C9 C8 C7 120.7(2) . .
C9 C8 H8 119.7 . .
C7 C8 H8 119.7 . .
C8 C9 C10 121.5(2) . .
C8 C9 H9 119.2 . .
C10 C9 H9 119.2 . .
C11 C10 C9 117.7(2) . .
C11 C10 C13 120.7(2) . .
C9 C10 C13 121.5(2) . .
C12 C11 C10 121.3(2) . .
C12 C11 H11 119.3 . .
C10 C11 H11 119.3 . .
C11 C12 C7 120.7(2) . .
C11 C12 H12 119.7 . .
C7 C12 H12 119.7 . .
C10 C13 H13A 109.5 . .
C10 C13 H13B 109.5 . .
H13A C13 H13B 109.5 . .
C10 C13 H13C 109.5 . .
H13A C13 H13C 109.5 . .
H13B C13 H13C 109.5 . .
C14 Cl1 Cl3 57.5(4) . 3_677
C14 Cl1 Cl2 51.3(4) . 3_677
Cl3 Cl1 Cl2 107.0(3) 3_677 3_677
C14 Cl1 C14 36.3(4) . 3_677
Cl3 Cl1 C14 54.0(3) 3_677 3_677
Cl2 Cl1 C14 60.2(3) 3_677 3_677
Cl3 Cl2 C14 69.1(5) 3_677 3_677
Cl3 Cl2 Cl1 124.1(4) 3_677 3_677
C14 Cl2 Cl1 64.1(4) 3_677 3_677
Cl3 Cl2 C14 59.8(4) 3_677 .
C14 Cl2 C14 38.6(5) 3_677 .
Cl1 Cl2 C14 64.6(4) 3_677 .
Cl2 Cl3 C14 72.1(4) 3_677 3_677
Cl2 Cl3 C14 57.3(4) 3_677 .
C14 Cl3 C14 40.3(5) 3_677 .
Cl2 Cl3 Cl1 125.1(3) 3_677 3_677
C14 Cl3 Cl1 61.1(4) 3_677 3_677
C14 Cl3 Cl1 68.3(4) . 3_677
C14 C14 Cl2 86.8(9) 3_677 3_677
C14 C14 Cl3 69.7(9) 3_677 3_677
Cl2 C14 Cl3 123.6(6) 3_677 3_677
C14 C14 Cl3 70.0(9) 3_677 .
Cl2 C14 Cl3 53.6(4) 3_677 .
Cl3 C14 Cl3 139.7(5) 3_677 .
C14 C14 Cl1 80.5(9) 3_677 .
Cl2 C14 Cl1 64.6(5) 3_677 .
Cl3 C14 Cl1 61.4(4) 3_677 .
Cl3 C14 Cl1 111.4(5) . .
C14 C14 Cl2 54.6(8) 3_677 .
Cl2 C14 Cl2 141.4(5) 3_677 .
Cl3 C14 Cl2 48.0(3) 3_677 .
Cl3 C14 Cl2 105.8(5) . .
Cl1 C14 Cl2 104.3(5) . .
C14 C14 Cl1 63.3(9) 3_677 3_677
Cl2 C14 Cl1 110.8(6) 3_677 3_677
Cl3 C14 Cl1 103.0(5) 3_677 3_677
Cl3 C14 Cl1 57.6(4) . 3_677
Cl1 C14 Cl1 143.7(4) . 3_677
Cl2 C14 Cl1 55.2(3) . 3_677
C14 C14 H14 159(2) 3_677 .
Cl2 C14 H14 114.1(16) 3_677 .
Cl3 C14 H14 100.2(16) 3_677 .
Cl3 C14 H14 117.6(16) . .
Cl1 C14 H14 112.1(16) . .
Cl2 C14 H14 104.3(16) . .
Cl1 C14 H14 102.6(16) 3_677 .

loop_
_geom_bond_atom_site_label_1
_geom_bond_atom_site_label_2
_geom_bond_distance
_geom_bond_site_symmetry_2
O1 C1 1.402(2) .
O1 C2 1.421(3) .
O2 C1 1.395(2) .
O2 C3 1.421(3) .
N1 C4 1.351(2) .
N1 C5 1.358(3) .
N1 H1A 0.918(15) .
N2 C4 1.317(2) .
N2 C6 1.381(2) .
C1 C4 1.490(3) .
C1 H1 0.9800 .
C2 H2A 0.9600 .
C2 H2B 0.9600 .
C2 H2C 0.9600 .
C3 H3A 0.9600 .
C3 H3B 0.9600 .
C3 H3C 0.9600 .
C5 C6 1.368(2) .
C5 H5 0.9300 .
C6 C7 1.467(3) .
C7 C12 1.392(3) .
C7 C8 1.396(3) .
C8 C9 1.379(3) .
C8 H8 0.9300 .
C9 C10 1.388(3) .
C9 H9 0.9300 .
C10 C11 1.387(3) .
C10 C13 1.505(3) .
C11 C12 1.386(3) .
C11 H11 0.9300 .
C12 H12 0.9300 .
C13 H13A 0.9600 .
C13 H13B 0.9600 .
C13 H13C 0.9600 .
Cl1 C14 1.672(9) .
Cl1 Cl3 1.678(7) 3_677
Cl1 Cl2 1.679(7) 3_677
Cl1 C14 1.847(10) 3_677
Cl2 Cl3 1.386(7) 3_677
Cl2 C14 1.450(9) 3_677
Cl2 Cl1 1.679(7) 3_677
Cl2 C14 1.775(10) .
Cl3 Cl2 1.386(7) 3_677
Cl3 C14 1.612(10) 3_677
Cl3 C14 1.608(9) .
Cl3 Cl1 1.678(7) 3_677
C14 C14 1.108(14) 3_677
C14 Cl2 1.450(9) 3_677
C14 Cl3 1.612(10) 3_677
C14 Cl1 1.847(10) 3_677
C14 H14 0.951(13) .
